data_7702739
loop_
_publ_author_name
'Chen, Qiu-Yun'
'Pan, Zhi-Quan'
'Luo, Qin-Hui'
'Zhen, Li-Ming'
'Hu, Xue-Lei'
'Wang, Zhi-Lin'
'Zhou, Zhong-Yuan'
'Yeung, Chi-Hung'

_publ_section_title
;
 Synthesis, crystal structure and properties of the first trinuclear
 copper(ii) cryptate bridged by an imidazole anion
;
_journal_issue 7
_journal_name_full 'Journal of the Chemical Society, Dalton Transactions'
_journal_page_first 1315
_journal_paper_doi 10.1039/b109117b
_journal_year 2002
_chemical_formula_sum 'C42 H68 Br2 Cl3 Cu3 N13 O13'
_chemical_formula_weight 1419.88
_space_group_IT_number 14
_space_group_name_Hall '-P 2yn'
_space_group_name_H-M_alt 'P 1 21/n 1'
_symmetry_cell_setting monoclinic
_symmetry_space_group_name_H-M 'P 1 21/n 1'
_atom_sites_solution_hydrogens geom
_atom_sites_solution_primary direct
_atom_sites_solution_secondary difmap
_audit_creation_method SHELXL-97
_cell_angle_alpha 90.00
_cell_angle_beta 94.782(2)
_cell_angle_gamma 90.00
_cell_formula_units_Z 4
_cell_length_a 13.2283(13)
_cell_length_b 20.941(2)
_cell_length_c 20.875(2)
_cell_measurement_reflns_used 8632
_cell_measurement_temperature 294(2)
_cell_measurement_theta_max 27.5
_cell_measurement_theta_min 1
_cell_volume 5762.5(10)
_computing_cell_refinement 'Bruker SMART'
_computing_data_collection 'Bruker SMART'
_computing_data_reduction 'Bruker SHELXTL'
_computing_molecular_graphics 'Bruker SHELXTL'
_computing_publication_material 'Bruker SHELXTL'
_computing_structure_refinement 'SHELXL-97 (Sheldrick, 1997)'
_computing_structure_solution 'SHELXS-97 (Sheldrick, 1990)'
_diffrn_ambient_temperature 294(2)
_diffrn_measured_fraction_theta_full 0.986
_diffrn_measured_fraction_theta_max 0.986
_diffrn_measurement_device_type 'Bruker CCD Area Detector'
_diffrn_measurement_method 'phi and omega scan'
_diffrn_radiation_monochromator graphite
_diffrn_radiation_source 'fine-focus sealed tube'
_diffrn_radiation_type MoK\a
_diffrn_radiation_wavelength 0.71073
_diffrn_reflns_av_R_equivalents 0.0997
_diffrn_reflns_av_sigmaI/netI 0.1824
_diffrn_reflns_limit_h_max 16
_diffrn_reflns_limit_h_min -17
_diffrn_reflns_limit_k_max 27
_diffrn_reflns_limit_k_min -20
_diffrn_reflns_limit_l_max 26
_diffrn_reflns_limit_l_min -27
_diffrn_reflns_number 37998
_diffrn_reflns_theta_full 27.55
_diffrn_reflns_theta_max 27.55
_diffrn_reflns_theta_min 1.90
_exptl_absorpt_coefficient_mu 2.692
_exptl_absorpt_correction_T_max 0.7746
_exptl_absorpt_correction_T_min 0.6727
_exptl_absorpt_correction_type empirical
_exptl_absorpt_process_details 'SADABS; Sheldrick 1996'
_exptl_crystal_colour blue
_exptl_crystal_density_diffrn 1.637
_exptl_crystal_density_method 'not measured'
_exptl_crystal_description prism
_exptl_crystal_F_000 2892
_exptl_crystal_size_max 0.16
_exptl_crystal_size_mid 0.12
_exptl_crystal_size_min 0.10
_refine_diff_density_max 0.993
_refine_diff_density_min -0.771
_refine_diff_density_rms 0.105
_refine_ls_extinction_method none
_refine_ls_goodness_of_fit_ref 0.786
_refine_ls_hydrogen_treatment mixed
_refine_ls_matrix_type full
_refine_ls_number_parameters 640
_refine_ls_number_reflns 13115
_refine_ls_number_restraints 30
_refine_ls_restrained_S_all 0.796
_refine_ls_R_factor_all 0.1948
_refine_ls_R_factor_gt 0.0653
_refine_ls_shift/su_max 0.012
_refine_ls_shift/su_mean 0.004
_refine_ls_structure_factor_coef Fsqd
_refine_ls_weighting_details 'calc w=3D1/[\s^2^(Fo^2^)+(0.1000P)^2^+0.0000P] where P=3D(Fo^2^+2Fc^2^)/3'
_refine_ls_weighting_scheme calc
_refine_ls_wR_factor_gt 0.1533
_refine_ls_wR_factor_ref 0.1916
_reflns_number_total 13115
_reflns_threshold_expression >2sigma(I)
_cod_data_source_file b109117b.txt
_cod_data_source_block lqhcu
_cod_depositor_comments
;
The following automatic conversions were performed:

data item '_symmetry_cell_setting' value 'Monoclinic' was changed to
'monoclinic' in accordance with the
/home/saulius/struct/COD-crude-data/automatic-downloads/DataCite-retrospective/RSC/depositions/lib/dictionaries/cif_core.dic
dictionary named 'cif_core.dic' version 2.4.2 last updated on
2011-04-26.

Automatic conversion script
Id: cif_fix_values 6909 2019-04-08 15:41:33Z antanas 
;
_cod_original_sg_symbol_H-M P2(1)/n
_cod_database_code 7702739

loop_
_symmetry_equiv_pos_as_xyz
'x, y, z'
'-x+1/2, y+1/2, -z+1/2'
'-x, -y, -z'
'x-1/2, -y-1/2, z-1/2'

loop_
_atom_site_label
_atom_site_type_symbol
_atom_site_fract_x
_atom_site_fract_y
_atom_site_fract_z
_atom_site_U_iso_or_equiv
_atom_site_adp_type
_atom_site_occupancy
_atom_site_symmetry_multiplicity
_atom_site_calc_flag
_atom_site_refinement_flags
_atom_site_disorder_assembly
_atom_site_disorder_group
Br1 Br 0.22456(2) 1.328648(16) 0.278891(15) 0.05575(10) Uani 1 1 d . . .
Br2 Br 0.34204(3) 1.162971(16) 0.191904(16) 0.06416(11) Uani 1 1 d . . .
Cu1 Cu 0.33864(3) 1.340912(18) 0.398754(18) 0.05850(12) Uani 1 1 d . . .
Cu2 Cu 0.21129(3) 1.24052(2) 0.16838(2) 0.06344(13) Uani 1 1 d . . .
Cu3 Cu 0.52555(3) 1.118729(19) 0.29341(2) 0.06244(13) Uani 1 1 d . . .
N1 N 0.58204(17) 1.36392(13) 0.19106(13) 0.0624(9) Uani 1 1 d . . .
N2 N 0.4342(2) 1.40949(12) 0.36489(13) 0.0646(9) Uani 1 1 d . . .
H2C H 0.4796 1.4200 0.3983 0.078 Uiso 1 1 calc R . .
N3 N 0.2591(2) 1.41481(13) 0.41611(12) 0.0635(9) Uani 1 1 d . . .
N4 N 0.2377(2) 1.29652(13) 0.45525(13) 0.0744(10) Uani 1 1 d . . .
H4C H 0.2752 1.2860 0.4923 0.089 Uiso 1 1 calc R . .
N5 N 0.1382(2) 1.10406(12) 0.39479(12) 0.0643(9) Uani 1 1 d . . .
N6 N 0.09306(18) 1.19527(13) 0.20687(13) 0.0639(9) Uani 1 1 d . . .
H6B H 0.0686 1.1666 0.1767 0.077 Uiso 1 1 calc R . .
N7 N 0.10270(18) 1.29368(12) 0.13288(12) 0.0573(8) Uani 1 1 d . . .
N8 N 0.29270(18) 1.29255(13) 0.10709(11) 0.0564(8) Uani 1 1 d . . .
H8B H 0.3275 1.2645 0.0839 0.068 Uiso 1 1 calc R . .
N9 N 0.6377(2) 1.16337(12) 0.24795(14) 0.0753(10) Uani 1 1 d . . .
H9A H 0.6878 1.1727 0.2790 0.090 Uiso 1 1 calc R . .
N10 N 0.5478(2) 1.05166(12) 0.23364(12) 0.0652(9) Uani 1 1 d . . .
N11 N 0.4303(2) 1.05020(12) 0.32879(13) 0.0673(9) Uani 1 1 d . . .
H11C H 0.4691 1.0291 0.3600 0.081 Uiso 1 1 calc R . .
N12 N 0.42940(19) 1.26889(12) 0.39392(11) 0.0549(8) Uani 1 1 d . . .
N13 N 0.50261(18) 1.18646(11) 0.35274(12) 0.0553(8) Uani 1 1 d . . .
C1 C 0.6322(3) 1.4040(2) 0.2413(2) 0.0924(15) Uani 1 1 d . . .
H1A H 0.6703 1.4369 0.2211 0.111 Uiso 1 1 calc R . .
H1B H 0.6805 1.3780 0.2673 0.111 Uiso 1 1 calc R . .
C2 C 0.5634(3) 1.43529(18) 0.28430(19) 0.0896(14) Uani 1 1 d . . .
H2A H 0.5231 1.4673 0.2603 0.107 Uiso 1 1 calc R . .
H2B H 0.6034 1.4567 0.3189 0.107 Uiso 1 1 calc R . .
C3 C 0.4932(3) 1.38748(16) 0.31249(16) 0.0695(12) Uani 1 1 d . . .
H3A H 0.4459 1.3721 0.2779 0.083 Uiso 1 1 calc R . .
H3B H 0.5338 1.3513 0.3282 0.083 Uiso 1 1 calc R . .
C4 C 0.3716(3) 1.46673(16) 0.34998(17) 0.0766(13) Uani 1 1 d . . .
H4A H 0.3442 1.4653 0.3054 0.092 Uiso 1 1 calc R . .
H4B H 0.4134 1.5047 0.3558 0.092 Uiso 1 1 calc R . .
C5 C 0.2857(3) 1.47018(16) 0.39320(17) 0.0732(12) Uani 1 1 d . . .
C6 C 0.2364(3) 1.5244(2) 0.4080(2) 0.1073(17) Uani 1 1 d . . .
H6A H 0.2552 1.5639 0.3924 0.129 Uiso 1 1 calc R . .
C7 C 0.1580(4) 1.5191(2) 0.4465(2) 0.1174(18) Uani 1 1 d . . .
H7A H 0.1234 1.5557 0.4572 0.141 Uiso 1 1 calc R . .
C8 C 0.1295(3) 1.4619(2) 0.4694(2) 0.1090(17) Uani 1 1 d . . .
H8A H 0.0759 1.4590 0.4954 0.131 Uiso 1 1 calc R . .
C9 C 0.1818(3) 1.40836(17) 0.45331(17) 0.0728(12) Uani 1 1 d . . .
C10 C 0.1640(3) 1.3440(2) 0.4744(2) 0.0978(16) Uani 1 1 d . . .
H10A H 0.0967 1.3310 0.4573 0.117 Uiso 1 1 calc R . .
H10B H 0.1648 1.3440 0.5209 0.117 Uiso 1 1 calc R . .
C11 C 0.1969(3) 1.23602(19) 0.42955(18) 0.1002(15) Uani 1 1 d . . .
H11A H 0.2522 1.2123 0.4130 0.120 Uiso 1 1 calc R . .
H11B H 0.1484 1.2455 0.3934 0.120 Uiso 1 1 calc R . .
C12 C 0.1461(3) 1.19320(18) 0.47455(17) 0.0868(13) Uani 1 1 d . . .
H12A H 0.1043 1.2188 0.5007 0.104 Uiso 1 1 calc R . .
H12B H 0.1974 1.1722 0.5031 0.104 Uiso 1 1 calc R . .
C13 C 0.0804(3) 1.1429(2) 0.4387(2) 0.1022(15) Uani 1 1 d . . .
H13A H 0.0520 1.1150 0.4696 0.123 Uiso 1 1 calc R . .
H13B H 0.0246 1.1639 0.4140 0.123 Uiso 1 1 calc R . .
C14 C 0.0641(3) 1.07914(18) 0.3451(2) 0.0943(15) Uani 1 1 d . . .
H14A H 0.0058 1.0637 0.3658 0.113 Uiso 1 1 calc R . .
H14B H 0.0939 1.0427 0.3250 0.113 Uiso 1 1 calc R . .
C15 C 0.0279(3) 1.12445(18) 0.29407(18) 0.0778(13) Uani 1 1 d . . .
H15A H -0.0158 1.1559 0.3118 0.093 Uiso 1 1 calc R . .
H15B H -0.0119 1.1015 0.2604 0.093 Uiso 1 1 calc R . .
C16 C 0.1160(3) 1.15878(19) 0.26507(18) 0.0807(13) Uani 1 1 d . . .
H16A H 0.1472 1.1874 0.2975 0.097 Uiso 1 1 calc R . .
H16B H 0.1664 1.1269 0.2564 0.097 Uiso 1 1 calc R . .
C17 C 0.0105(2) 1.24378(18) 0.2115(2) 0.0835(14) Uani 1 1 d . . .
H17A H -0.0551 1.2228 0.2074 0.100 Uiso 1 1 calc R . .
H17B H 0.0184 1.2646 0.2531 0.100 Uiso 1 1 calc R . .
C18 C 0.0156(2) 1.29174(16) 0.15993(19) 0.0713(12) Uani 1 1 d . . .
C19 C -0.0606(3) 1.3323(2) 0.1381(3) 0.122(2) Uani 1 1 d . . .
H19A H -0.1232 1.3312 0.1552 0.146 Uiso 1 1 calc R . .
C20 C -0.0420(3) 1.3754(2) 0.0895(3) 0.1193(19) Uani 1 1 d . . .
H20A H -0.0932 1.4033 0.0742 0.143 Uiso 1 1 calc R . .
C21 C 0.0475(3) 1.37741(17) 0.06466(19) 0.0794(13) Uani 1 1 d . . .
H21A H 0.0603 1.4071 0.0332 0.095 Uiso 1 1 calc R . .
C22 C 0.1196(2) 1.33481(16) 0.08658(16) 0.0599(10) Uani 1 1 d . . .
C23 C 0.2202(3) 1.32814(18) 0.06080(17) 0.0794(13) Uani 1 1 d . . .
H23A H 0.2474 1.3702 0.0529 0.095 Uiso 1 1 calc R . .
H23B H 0.2126 1.3054 0.0202 0.095 Uiso 1 1 calc R . .
C24 C 0.3665(2) 1.33431(15) 0.14176(14) 0.0566(10) Uani 1 1 d . . .
H24A H 0.4013 1.3103 0.1767 0.068 Uiso 1 1 calc R . .
H24B H 0.3304 1.3689 0.1606 0.068 Uiso 1 1 calc R . .
C25 C 0.4445(2) 1.36239(18) 0.10176(15) 0.0720(12) Uani 1 1 d . . .
H25A H 0.4107 1.3894 0.0688 0.086 Uiso 1 1 calc R . .
H25B H 0.4778 1.3281 0.0804 0.086 Uiso 1 1 calc R . .
C26 C 0.5247(3) 1.40176(17) 0.14146(17) 0.0740(12) Uani 1 1 d . . .
H26A H 0.5714 1.4199 0.1130 0.089 Uiso 1 1 calc R . .
H26B H 0.4917 1.4368 0.1618 0.089 Uiso 1 1 calc R . .
C27 C 0.6572(3) 1.32438(17) 0.16129(19) 0.0834(13) Uani 1 1 d . . .
H27A H 0.7148 1.3509 0.1531 0.100 Uiso 1 1 calc R . .
H27B H 0.6272 1.3090 0.1201 0.100 Uiso 1 1 calc R . .
C28 C 0.6944(3) 1.26825(18) 0.2009(2) 0.0859(14) Uani 1 1 d . . .
H28A H 0.7303 1.2834 0.2404 0.103 Uiso 1 1 calc R . .
H28B H 0.7419 1.2441 0.1774 0.103 Uiso 1 1 calc R . .
C29 C 0.6076(2) 1.22404(18) 0.21748(18) 0.0739(13) Uani 1 1 d . . .
H29A H 0.5659 1.2470 0.2458 0.089 Uiso 1 1 calc R . .
H29B H 0.5657 1.2150 0.1782 0.089 Uiso 1 1 calc R . .
C30 C 0.6819(3) 1.1167(2) 0.2037(2) 0.1298(18) Uani 1 1 d . . .
H30A H 0.6835 1.1362 0.1617 0.156 Uiso 1 1 calc R . .
H30B H 0.7514 1.1077 0.2198 0.156 Uiso 1 1 calc R . .
C31 C 0.6257(3) 1.05642(17) 0.19694(17) 0.0770(12) Uani 1 1 d . . .
C32 C 0.6490(3) 1.0083(2) 0.15968(19) 0.0917(15) Uani 1 1 d . . .
H32A H 0.7027 1.0113 0.1338 0.110 Uiso 1 1 calc R . .
C33 C 0.5894(3) 0.9520(2) 0.1605(2) 0.1159(17) Uani 1 1 d . . .
H33A H 0.6046 0.9176 0.1348 0.139 Uiso 1 1 calc R . .
C34 C 0.5109(3) 0.94726(19) 0.19781(19) 0.0921(14) Uani 1 1 d . . .
H34A H 0.4723 0.9102 0.1983 0.111 Uiso 1 1 calc R . .
C35 C 0.4904(3) 0.99828(16) 0.23451(16) 0.0669(12) Uani 1 1 d . . .
C36 C 0.4071(3) 1.00356(18) 0.27804(17) 0.0755(13) Uani 1 1 d . . .
H36A H 0.3450 1.0159 0.2531 0.091 Uiso 1 1 calc R . .
H36B H 0.3961 0.9622 0.2972 0.091 Uiso 1 1 calc R . .
C37 C 0.3420(2) 1.07309(16) 0.35965(17) 0.0676(11) Uani 1 1 d . . .
H37A H 0.2997 1.0969 0.3278 0.081 Uiso 1 1 calc R . .
H37B H 0.3659 1.1031 0.3929 0.081 Uiso 1 1 calc R . .
C38 C 0.2751(3) 1.02486(16) 0.38966(17) 0.0764(12) Uani 1 1 d . . .
H38A H 0.2418 0.9986 0.3559 0.092 Uiso 1 1 calc R . .
H38B H 0.3173 0.9972 0.4179 0.092 Uiso 1 1 calc R . .
C39 C 0.1963(3) 1.05479(19) 0.4271(2) 0.1024(15) Uani 1 1 d . . .
H39A H 0.1502 1.0217 0.4392 0.123 Uiso 1 1 calc R . .
H39B H 0.2294 1.0723 0.4665 0.123 Uiso 1 1 calc R . .
C40 C 0.4297(2) 1.22871(14) 0.34635(15) 0.0549(10) Uani 1 1 d . . .
H40A H 0.3822 1.2300 0.3109 0.066 Uiso 1 1 calc R . .
C41 C 0.5111(3) 1.2522(2) 0.43239(18) 0.0938(15) Uani 1 1 d . . .
H41A H 0.5335 1.2727 0.4704 0.113 Uiso 1 1 calc R . .
C42 C 0.5556(3) 1.2015(2) 0.40794(17) 0.0900(14) Uani 1 1 d . . .
H42A H 0.6130 1.1805 0.4260 0.108 Uiso 1 1 calc R . .
Cl1 Cl 0.63512(16) 0.80700(11) 1.03560(10) 0.0976(7) Uiso 0.50 1 d PD A 1
O1 O 0.6511(4) 0.7874(3) 1.0865(2) 0.0926(16) Uiso 0.50 1 d PD A 1
O2 O 0.7275(5) 0.8178(6) 1.0077(5) 0.279(6) Uiso 0.50 1 d PD A 1
O3 O 0.5816(7) 0.8642(3) 1.0252(5) 0.215(4) Uiso 0.50 1 d PD A 1
O4 O 0.5679(6) 0.7807(5) 0.9872(4) 0.245(5) Uiso 0.50 1 d PD A 1
Cl1' Cl 0.6580(5) 0.7687(3) 1.1167(3) 0.278 Uiso 0.50 1 d P B 2
O1' O 0.5586(6) 0.8006(4) 1.1082(4) 0.158(3) Uiso 0.50 1 d P B 2
O2' O 0.7147(8) 0.8224(5) 1.0796(5) 0.203(4) Uiso 0.50 1 d P B 2
O3' O 0.6914(4) 0.6894(3) 1.1585(3) 0.0983(17) Uiso 0.50 1 d P B 2
O4' O 0.6229(7) 0.7522(4) 1.0272(4) 0.185(3) Uiso 0.50 1 d P B 2
Cl2 Cl 0.29172(7) 0.96641(5) 0.59164(5) 0.0809(3) Uiso 1 1 d D . .
O5 O 0.3800(2) 0.97169(18) 0.56277(16) 0.1398(12) Uiso 1 1 d D . .
O6 O 0.2492(3) 1.02932(18) 0.59484(18) 0.1545(13) Uiso 1 1 d D . .
O7 O 0.3133(3) 0.9360(2) 0.6481(2) 0.1968(18) Uiso 1 1 d D . .
O8 O 0.2223(3) 0.9330(2) 0.5516(2) 0.1806(16) Uiso 1 1 d D . .
Cl3 Cl 0.58239(9) 0.61425(6) 0.42045(6) 0.1030(3) Uiso 1 1 d D . .
O9 O 0.6615(5) 0.5689(4) 0.4231(4) 0.190(3) Uiso 0.50 1 d PD C 1
O10 O 0.5577(5) 0.6187(3) 0.4847(2) 0.122(2) Uiso 0.50 1 d PD C 1
O11 O 0.5000(4) 0.5960(3) 0.3778(3) 0.139(2) Uiso 0.50 1 d PD C 1
O12 O 0.6124(6) 0.6787(3) 0.4155(4) 0.185(3) Uiso 0.50 1 d PD C 1
O9' O 0.5729(5) 0.5941(4) 0.3576(3) 0.137(2) Uiso 0.50 1 d P C 2
O10' O 0.4851(8) 0.6311(5) 0.4236(5) 0.207(4) Uiso 0.50 1 d P C 2
O11' O 0.5780(9) 0.5624(6) 0.4666(6) 0.237(5) Uiso 0.50 1 d P C 2
O12' O 0.6365(6) 0.6566(4) 0.4109(4) 0.157(3) Uiso 0.50 1 d P C 2
O1W O 0.6251(6) 1.4325(4) 0.4511(4) 0.180(3) Uiso 1 1 d P . .

loop_
_atom_site_aniso_label
_atom_site_aniso_U_11
_atom_site_aniso_U_22
_atom_site_aniso_U_33
_atom_site_aniso_U_23
_atom_site_aniso_U_13
_atom_site_aniso_U_12
Br1 0.05567(17) 0.0614(2) 0.05018(17) -0.00516(16) 0.00422(15) -0.00579(17)
Br2 0.0714(2) 0.0551(2) 0.0645(2) -0.00150(18) -0.00362(18) 0.00979(19)
Cu1 0.0760(2) 0.0435(2) 0.0574(2) -0.00625(19) 0.0143(2) 0.0027(2)
Cu2 0.0493(2) 0.0671(3) 0.0725(3) 0.0185(2) -0.0033(2) 0.0003(2)
Cu3 0.0712(2) 0.0469(2) 0.0722(2) -0.0061(2) 0.0235(2) 0.0035(2)
N1 0.0461(13) 0.0658(17) 0.0770(18) 0.0067(15) 0.0145(14) -0.0121(14)
N2 0.0753(17) 0.0489(16) 0.0689(17) -0.0083(14) 0.0019(15) -0.0036(15)
N3 0.0764(17) 0.0576(16) 0.0548(15) -0.0168(14) -0.0047(14) 0.0114(15)
N4 0.098(2) 0.0577(18) 0.0715(17) -0.0088(15) 0.0312(16) 0.0004(17)
N5 0.0834(18) 0.0453(15) 0.0660(16) 0.0093(14) 0.0169(15) -0.0072(15)
N6 0.0515(15) 0.0637(17) 0.0738(18) 0.0074(15) -0.0098(14) -0.0031(14)
N7 0.0570(15) 0.0496(15) 0.0634(16) -0.0074(14) -0.0072(14) -0.0031(13)
N8 0.0535(14) 0.0664(17) 0.0486(14) 0.0043(14) 0.0005(13) 0.0085(14)
N9 0.0858(18) 0.0473(16) 0.098(2) -0.0023(15) 0.0413(16) 0.0056(15)
N10 0.0838(17) 0.0463(15) 0.0650(16) -0.0018(14) 0.0042(15) 0.0175(15)
N11 0.0841(18) 0.0448(16) 0.0732(18) -0.0041(14) 0.0088(16) 0.0073(15)
N12 0.0781(16) 0.0497(15) 0.0375(13) -0.0081(12) 0.0084(13) -0.0005(14)
N13 0.0588(15) 0.0424(15) 0.0652(16) -0.0001(13) 0.0083(13) 0.0054(13)
C1 0.073(2) 0.089(3) 0.117(3) 0.013(3) 0.016(2) -0.026(2)
C2 0.102(3) 0.069(2) 0.097(3) -0.006(2) 0.008(2) -0.026(2)
C3 0.084(2) 0.050(2) 0.076(2) -0.0119(18) 0.0184(19) -0.0147(19)
C4 0.095(2) 0.054(2) 0.080(2) -0.004(2) 0.003(2) -0.012(2)
C5 0.105(3) 0.0394(18) 0.072(2) -0.0044(18) -0.010(2) 0.004(2)
C6 0.118(3) 0.070(3) 0.136(4) 0.001(3) 0.023(3) 0.023(3)
C7 0.133(3) 0.063(2) 0.154(4) -0.021(3) 0.004(3) 0.041(3)
C8 0.111(3) 0.100(3) 0.120(3) -0.007(3) 0.033(3) 0.045(3)
C9 0.087(2) 0.057(2) 0.074(2) -0.0139(19) 0.008(2) 0.020(2)
C10 0.081(2) 0.107(3) 0.111(3) -0.011(3) 0.040(2) 0.013(2)
C11 0.141(3) 0.081(3) 0.086(2) -0.014(2) 0.059(2) -0.045(2)
C12 0.118(3) 0.072(3) 0.078(2) 0.007(2) 0.054(2) -0.001(2)
C13 0.118(3) 0.082(3) 0.117(3) 0.003(2) 0.067(2) -0.015(3)
C14 0.090(2) 0.067(2) 0.130(3) 0.014(2) 0.035(2) -0.025(2)
C15 0.062(2) 0.084(3) 0.087(2) 0.013(2) 0.0083(19) -0.020(2)
C16 0.061(2) 0.095(3) 0.085(3) 0.019(2) -0.004(2) -0.005(2)
C17 0.0461(18) 0.079(3) 0.127(3) 0.000(2) 0.019(2) -0.009(2)
C18 0.0540(19) 0.048(2) 0.112(3) 0.008(2) 0.006(2) -0.0024(17)
C19 0.057(2) 0.099(3) 0.211(5) 0.041(3) 0.018(3) 0.004(2)
C20 0.074(3) 0.079(3) 0.201(5) 0.044(3) -0.012(3) 0.005(2)
C21 0.075(2) 0.059(2) 0.101(3) 0.010(2) -0.012(2) -0.004(2)
C22 0.0530(17) 0.060(2) 0.064(2) -0.0110(18) -0.0133(16) 0.0037(18)
C23 0.093(2) 0.081(3) 0.063(2) 0.013(2) -0.002(2) 0.014(2)
C24 0.0579(18) 0.064(2) 0.0484(17) 0.0110(17) 0.0093(15) 0.0019(18)
C25 0.075(2) 0.086(2) 0.0580(19) 0.0264(18) 0.0203(18) -0.014(2)
C26 0.069(2) 0.068(2) 0.089(2) 0.025(2) 0.0259(19) 0.0028(19)
C27 0.078(2) 0.080(3) 0.097(3) 0.018(2) 0.041(2) 0.009(2)
C28 0.063(2) 0.070(2) 0.128(3) 0.017(2) 0.027(2) 0.006(2)
C29 0.0558(19) 0.081(3) 0.086(2) 0.013(2) 0.0153(19) 0.000(2)
C30 0.134(3) 0.107(4) 0.162(4) -0.006(3) 0.095(3) 0.015(3)
C31 0.100(2) 0.055(2) 0.080(2) -0.0108(19) 0.033(2) 0.009(2)
C32 0.095(2) 0.101(3) 0.081(3) 0.002(2) 0.017(2) 0.033(2)
C33 0.138(3) 0.100(3) 0.111(3) -0.047(2) 0.023(3) 0.047(3)
C34 0.105(3) 0.072(2) 0.099(3) -0.032(2) 0.006(2) 0.021(2)
C35 0.079(2) 0.055(2) 0.065(2) -0.0069(18) 0.0009(19) 0.0092(19)
C36 0.086(2) 0.068(2) 0.072(2) -0.012(2) 0.005(2) -0.004(2)
C37 0.0706(19) 0.054(2) 0.083(2) 0.0137(18) 0.0357(17) 0.0074(18)
C38 0.098(2) 0.047(2) 0.086(2) 0.0253(18) 0.022(2) -0.002(2)
C39 0.111(3) 0.074(3) 0.129(3) 0.046(2) 0.052(2) 0.009(2)
C40 0.0647(19) 0.0456(18) 0.0533(18) -0.0033(16) -0.0012(17) 0.0025(17)
C41 0.116(3) 0.096(3) 0.065(2) -0.014(2) -0.016(2) 0.045(2)
C42 0.105(3) 0.094(3) 0.065(2) -0.018(2) -0.030(2) 0.035(2)

loop_
_atom_type_symbol
_atom_type_description
_atom_type_scat_dispersion_real
_atom_type_scat_dispersion_imag
_atom_type_scat_source
C C 0.0033 0.0016 'International Tables Vol C Tables 4.2.6.8 and 6.1.1.4'
H H 0.0000 0.0000 'International Tables Vol C Tables 4.2.6.8 and 6.1.1.4'
N N 0.0061 0.0033 'International Tables Vol C Tables 4.2.6.8 and 6.1.1.4'
O O 0.0106 0.0060 'International Tables Vol C Tables 4.2.6.8 and 6.1.1.4'
Cl Cl 0.1484 0.1585 'International Tables Vol C Tables 4.2.6.8 and 6.1.1.4'
Cu Cu 0.3201 1.2651 'International Tables Vol C Tables 4.2.6.8 and 6.1.1.4'
Br Br -0.2901 2.4595 'International Tables Vol C Tables 4.2.6.8 and 6.1.1.4'

loop_
_geom_angle_atom_site_label_1
_geom_angle_atom_site_label_2
_geom_angle_atom_site_label_3
_geom_angle
N3 Cu1 N12 171.32(10)
N3 Cu1 N4 82.24(11)
N12 Cu1 N4 96.44(11)
N3 Cu1 N2 82.28(11)
N12 Cu1 N2 97.09(11)
N4 Cu1 N2 160.56(11)
N3 Cu1 Br1 88.84(7)
N12 Cu1 Br1 99.84(7)
N4 Cu1 Br1 98.12(8)
N2 Cu1 Br1 93.24(7)
N7 Cu2 N6 81.27(11)
N7 Cu2 N8 82.29(10)
N6 Cu2 N8 161.27(10)
N7 Cu2 Br2 168.18(8)
N6 Cu2 Br2 99.67(7)
N8 Cu2 Br2 94.61(7)
N10 Cu3 N13 179.48(11)
N10 Cu3 N9 82.91(11)
N13 Cu3 N9 96.94(11)
N10 Cu3 N11 81.75(11)
N13 Cu3 N11 98.45(11)
N9 Cu3 N11 163.53(11)
C1 N1 C26 112.0(3)
C1 N1 C27 110.2(3)
C26 N1 C27 109.5(3)
C3 N2 C4 114.9(3)
C3 N2 Cu1 114.39(19)
C4 N2 Cu1 106.7(2)
C5 N3 C9 122.7(3)
C5 N3 Cu1 118.3(2)
C9 N3 Cu1 118.9(2)
C11 N4 C10 117.0(3)
C11 N4 Cu1 114.5(2)
C10 N4 Cu1 108.9(2)
C39 N5 C14 112.4(3)
C39 N5 C13 112.9(3)
C14 N5 C13 106.5(3)
C16 N6 C17 114.0(3)
C16 N6 Cu2 117.4(2)
C17 N6 Cu2 107.2(2)
C18 N7 C22 122.4(3)
C18 N7 Cu2 117.9(2)
C22 N7 Cu2 119.5(2)
C24 N8 C23 112.8(3)
C24 N8 Cu2 111.94(18)
C23 N8 Cu2 108.92(19)
C29 N9 C30 113.9(3)
C29 N9 Cu3 114.6(2)
C30 N9 Cu3 108.9(2)
C31 N10 C35 122.0(3)
C31 N10 Cu3 119.0(2)
C35 N10 Cu3 118.7(2)
C36 N11 C37 114.4(3)
C36 N11 Cu3 107.5(2)
C37 N11 Cu3 117.3(2)
C40 N12 C41 103.6(3)
C40 N12 Cu1 125.8(2)
C41 N12 Cu1 130.2(2)
C40 N13 C42 104.9(3)
C40 N13 Cu3 126.0(2)
C42 N13 Cu3 129.0(2)
N1 C1 C2 115.0(3)
C1 C2 C3 111.7(3)
N2 C3 C2 117.5(3)
N2 C4 C5 110.5(3)
N3 C5 C6 120.5(4)
N3 C5 C4 114.4(3)
C6 C5 C4 125.1(3)
C5 C6 C7 117.9(4)
C8 C7 C6 121.8(4)
C7 C8 C9 118.3(4)
N3 C9 C8 118.9(3)
N3 C9 C10 115.0(3)
C8 C9 C10 126.1(4)
C9 C10 N4 114.8(3)
N4 C11 C12 117.4(3)
C11 C12 C13 111.9(3)
N5 C13 C12 112.3(3)
N5 C14 C15 116.1(3)
C14 C15 C16 112.0(3)
N6 C16 C15 117.7(3)
C18 C17 N6 109.6(3)
N7 C18 C19 118.8(4)
N7 C18 C17 115.2(3)
C19 C18 C17 126.0(4)
C18 C19 C20 118.4(4)
C21 C20 C19 121.3(4)
C20 C21 C22 118.0(4)
N7 C22 C21 121.0(3)
N7 C22 C23 114.5(3)
C21 C22 C23 124.5(3)
C22 C23 N8 110.9(3)
N8 C24 C25 115.0(3)
C24 C25 C26 112.8(3)
N1 C26 C25 112.7(3)
N1 C27 C28 114.3(3)
C27 C28 C29 112.3(3)
N9 C29 C28 116.2(3)
C31 C30 N9 113.6(4)
C32 C31 N10 120.5(3)
C32 C31 C30 124.8(4)
N10 C31 C30 114.7(3)
C31 C32 C33 117.9(4)
C34 C33 C32 121.4(4)
C33 C34 C35 117.8(4)
N10 C35 C34 120.3(3)
N10 C35 C36 113.1(3)
C34 C35 C36 126.6(3)
N11 C36 C35 111.9(3)
N11 C37 C38 118.7(3)
C39 C38 C37 113.3(3)
N5 C39 C38 115.4(3)
N13 C40 N12 114.1(3)
C42 C41 N12 109.8(3)
C41 C42 N13 107.5(3)
O1 Cl1 O4 125.9(5)
O1 Cl1 O3 120.2(5)
O4 Cl1 O3 86.7(6)
O1 Cl1 O2 109.9(5)
O4 Cl1 O2 106.5(6)
O3 Cl1 O2 104.0(6)
O1' Cl1' O2' 94.1(6)
O1' Cl1' O3' 128.3(6)
O2' Cl1' O3' 137.5(6)
O1' Cl1' O4' 79.8(5)
O2' Cl1' O4' 74.8(5)
O3' Cl1' O4' 108.4(4)
O7 Cl2 O5 107.3(3)
O7 Cl2 O8 111.9(3)
O5 Cl2 O8 109.0(2)
O7 Cl2 O6 116.6(3)
O5 Cl2 O6 107.4(2)
O8 Cl2 O6 104.5(2)
O12' Cl3 O10' 114.4(6)
O12' Cl3 O9' 94.5(5)
O10' Cl3 O9' 96.6(5)
O12' Cl3 O11 123.7(5)
O10' Cl3 O11 53.4(5)
O9' Cl3 O11 46.0(4)
O12' Cl3 O12 23.3(6)
O10' Cl3 O12 91.7(6)
O9' Cl3 O12 103.2(5)
O11 Cl3 O12 115.0(4)
O12' Cl3 O10 107.9(5)
O10' Cl3 O10 68.7(5)
O9' Cl3 O10 156.7(4)
O11 Cl3 O10 113.1(4)
O12 Cl3 O10 95.5(4)
O12' Cl3 O9 93.2(5)
O10' Cl3 O9 152.4(6)
O9' Cl3 O9 80.8(5)
O11 Cl3 O9 112.1(4)
O12 Cl3 O9 115.7(5)
O10 Cl3 O9 103.7(4)
O12' Cl3 O11' 137.6(6)
O10' Cl3 O11' 94.1(7)
O9' Cl3 O11' 113.4(6)
O11 Cl3 O11' 98.3(5)
O12 Cl3 O11' 142.0(6)
O10 Cl3 O11' 52.7(5)
O9 Cl3 O11' 62.7(6)

loop_
_geom_bond_atom_site_label_1
_geom_bond_atom_site_label_2
_geom_bond_distance
Br1 Cu1 2.8239(5)
Br2 Cu2 2.3933(5)
Cu1 N3 1.923(3)
Cu1 N12 1.936(3)
Cu1 N4 2.074(3)
Cu1 N2 2.075(3)
Cu2 N7 1.917(2)
Cu2 N6 2.049(3)
Cu2 N8 2.053(3)
Cu3 N10 1.918(3)
Cu3 N13 1.924(3)
Cu3 N9 2.052(3)
Cu3 N11 2.085(3)
N1 C1 1.459(5)
N1 C26 1.464(4)
N1 C27 1.470(4)
N2 C3 1.470(4)
N2 C4 1.475(4)
N3 C5 1.314(4)
N3 C9 1.341(5)
N4 C11 1.461(5)
N4 C10 1.472(5)
N5 C39 1.423(5)
N5 C14 1.464(5)
N5 C13 1.485(5)
N6 C16 1.446(4)
N6 C17 1.500(4)
N7 C18 1.325(4)
N7 C22 1.327(4)
N8 C24 1.458(4)
N8 C23 1.502(4)
N9 C29 1.461(4)
N9 C30 1.496(5)
N10 C31 1.338(5)
N10 C35 1.352(4)
N11 C36 1.455(4)
N11 C37 1.461(4)
N12 C40 1.302(4)
N12 C41 1.339(4)
N13 C40 1.307(4)
N13 C42 1.335(4)
C1 C2 1.484(6)
C2 C3 1.517(5)
C4 C5 1.510(5)
C5 C6 1.359(6)
C6 C7 1.368(7)
C7 C8 1.354(6)
C8 C9 1.374(5)
C9 C10 1.442(5)
C11 C12 1.498(5)
C12 C13 1.522(6)
C14 C15 1.476(5)
C15 C16 1.536(5)
C17 C18 1.478(5)
C18 C19 1.368(5)
C19 C20 1.393(7)
C20 C21 1.334(6)
C21 C22 1.357(5)
C22 C23 1.482(5)
C24 C25 1.500(5)
C25 C26 1.532(5)
C27 C28 1.496(5)
C28 C29 1.537(5)
C30 C31 1.467(6)
C31 C32 1.325(5)
C32 C33 1.419(6)
C33 C34 1.353(6)
C34 C35 1.355(5)
C35 C36 1.490(5)
C37 C38 1.513(5)
C38 C39 1.493(5)
C41 C42 1.335(6)
Cl1 O1 1.142(5)
Cl1 O4 1.401(8)
Cl1 O3 1.399(7)
Cl1 O2 1.415(8)
Cl1' O1' 1.473(10)
Cl1' O2' 1.589(12)
Cl1' O3' 1.909(8)
Cl1' O4' 1.918(11)
Cl2 O7 1.349(4)
Cl2 O5 1.362(3)
Cl2 O8 1.381(4)
Cl2 O6 1.436(4)
Cl3 O12' 1.168(9)
Cl3 O10' 1.342(10)
Cl3 O9' 1.374(7)
Cl3 O11 1.401(6)
Cl3 O12 1.413(6)
Cl3 O10 1.410(5)
Cl3 O9 1.411(7)
Cl3 O11' 1.457(12)

loop_
_geom_torsion_atom_site_label_1
_geom_torsion_atom_site_label_2
_geom_torsion_atom_site_label_3
_geom_torsion_atom_site_label_4
_geom_torsion
N3 Cu1 N2 C3 -149.9(2)
N12 Cu1 N2 C3 38.8(2)
N4 Cu1 N2 C3 172.6(3)
Br1 Cu1 N2 C3 -61.6(2)
N3 Cu1 N2 C4 -21.7(2)
N12 Cu1 N2 C4 167.0(2)
N4 Cu1 N2 C4 -59.2(4)
Br1 Cu1 N2 C4 66.7(2)
N12 Cu1 N3 C5 95.9(8)
N4 Cu1 N3 C5 177.7(3)
N2 Cu1 N3 C5 9.5(2)
Br1 Cu1 N3 C5 -83.9(2)
N12 Cu1 N3 C9 -81.1(8)
N4 Cu1 N3 C9 0.6(2)
N2 Cu1 N3 C9 -167.6(2)
Br1 Cu1 N3 C9 99.0(2)
N3 Cu1 N4 C11 134.5(3)
N12 Cu1 N4 C11 -54.1(2)
N2 Cu1 N4 C11 172.0(3)
Br1 Cu1 N4 C11 46.8(2)
N3 Cu1 N4 C10 1.4(2)
N12 Cu1 N4 C10 172.8(2)
N2 Cu1 N4 C10 38.9(4)
Br1 Cu1 N4 C10 -86.3(2)
N7 Cu2 N6 C16 -155.7(3)
N8 Cu2 N6 C16 175.4(3)
Br2 Cu2 N6 C16 36.2(2)
N7 Cu2 N6 C17 -25.9(2)
N8 Cu2 N6 C17 -54.8(4)
Br2 Cu2 N6 C17 166.0(2)
N6 Cu2 N7 C18 18.3(2)
N8 Cu2 N7 C18 -170.7(3)
Br2 Cu2 N7 C18 113.9(4)
N6 Cu2 N7 C22 -167.7(2)
N8 Cu2 N7 C22 3.3(2)
Br2 Cu2 N7 C22 -72.1(5)
N7 Cu2 N8 C24 111.9(2)
N6 Cu2 N8 C24 140.8(3)
Br2 Cu2 N8 C24 -79.56(19)
N7 Cu2 N8 C23 -13.5(2)
N6 Cu2 N8 C23 15.3(5)
Br2 Cu2 N8 C23 155.0(2)
N10 Cu3 N9 C29 120.4(2)
N13 Cu3 N9 C29 -59.1(2)
N11 Cu3 N9 C29 141.8(4)
N10 Cu3 N9 C30 -8.5(2)
N13 Cu3 N9 C30 172.0(2)
N11 Cu3 N9 C30 12.9(5)
N13 Cu3 N10 C31 81(14)
N9 Cu3 N10 C31 7.7(3)
N11 Cu3 N10 C31 -166.3(3)
N13 Cu3 N10 C35 -106(14)
N9 Cu3 N10 C35 -178.8(2)
N11 Cu3 N10 C35 7.2(2)
N10 Cu3 N11 C36 -19.8(2)
N13 Cu3 N11 C36 159.7(2)
N9 Cu3 N11 C36 -41.3(5)
N10 Cu3 N11 C37 -150.5(2)
N13 Cu3 N11 C37 29.1(2)
N9 Cu3 N11 C37 -172.0(3)
N3 Cu1 N12 C40 179(27)
N4 Cu1 N12 C40 98.7(3)
N2 Cu1 N12 C40 -95.3(3)
Br1 Cu1 N12 C40 -0.7(3)
N3 Cu1 N12 C41 -8.9(9)
N4 Cu1 N12 C41 -89.6(3)
N2 Cu1 N12 C41 76.4(3)
Br1 Cu1 N12 C41 170.9(3)
N10 Cu3 N13 C40 26(14)
N9 Cu3 N13 C40 99.2(3)
N11 Cu3 N13 C40 -86.6(3)
N10 Cu3 N13 C42 -153(14)
N9 Cu3 N13 C42 -80.1(3)
N11 Cu3 N13 C42 94.0(3)
C26 N1 C1 C2 70.7(4)
C27 N1 C1 C2 -167.1(3)
N1 C1 C2 C3 52.3(4)
C4 N2 C3 C2 54.9(4)
Cu1 N2 C3 C2 178.9(2)
C1 C2 C3 N2 169.0(3)
C3 N2 C4 C5 157.5(3)
Cu1 N2 C4 C5 29.6(3)
C9 N3 C5 C6 1.7(5)
Cu1 N3 C5 C6 -175.3(3)
C9 N3 C5 C4 -177.4(3)
Cu1 N3 C5 C4 5.7(4)
N2 C4 C5 N3 -24.6(4)
N2 C4 C5 C6 156.4(4)
N3 C5 C6 C7 -0.8(6)
C4 C5 C6 C7 178.1(4)
C5 C6 C7 C8 -0.2(7)
C6 C7 C8 C9 0.3(7)
C5 N3 C9 C8 -1.5(5)
Cu1 N3 C9 C8 175.5(3)
C5 N3 C9 C10 -179.6(3)
Cu1 N3 C9 C10 -2.7(4)
C7 C8 C9 N3 0.4(6)
C7 C8 C9 C10 178.4(4)
N3 C9 C10 N4 3.9(5)
C8 C9 C10 N4 -174.1(4)
C11 N4 C10 C9 -135.0(3)
Cu1 N4 C10 C9 -3.2(4)
C10 N4 C11 C12 -66.5(4)
Cu1 N4 C11 C12 164.4(3)
N4 C11 C12 C13 162.8(3)
C39 N5 C13 C12 80.3(4)
C14 N5 C13 C12 -155.8(3)
C11 C12 C13 N5 55.8(4)
C39 N5 C14 C15 -158.2(3)
C13 N5 C14 C15 77.6(4)
N5 C14 C15 C16 49.8(5)
C17 N6 C16 C15 53.8(4)
Cu2 N6 C16 C15 -179.7(2)
C14 C15 C16 N6 168.6(3)
C16 N6 C17 C18 161.4(3)
Cu2 N6 C17 C18 29.7(3)
C22 N7 C18 C19 1.9(5)
Cu2 N7 C18 C19 175.8(3)
C22 N7 C18 C17 -178.9(3)
Cu2 N7 C18 C17 -5.1(4)
N6 C17 C18 N7 -17.6(4)
N6 C17 C18 C19 161.4(4)
N7 C18 C19 C20 -1.9(6)
C17 C18 C19 C20 179.0(4)
C18 C19 C20 C21 -0.1(7)
C19 C20 C21 C22 2.1(7)
C18 N7 C22 C21 0.1(5)
Cu2 N7 C22 C21 -173.6(3)
C18 N7 C22 C23 -177.9(3)
Cu2 N7 C22 C23 8.3(4)
C20 C21 C22 N7 -2.1(6)
C20 C21 C22 C23 175.7(4)
N7 C22 C23 N8 -19.6(4)
C21 C22 C23 N8 162.5(3)
C24 N8 C23 C22 -104.0(3)
Cu2 N8 C23 C22 20.9(3)
C23 N8 C24 C25 -70.1(3)
Cu2 N8 C24 C25 166.6(2)
N8 C24 C25 C26 -175.7(3)
C1 N1 C26 C25 -160.7(3)
C27 N1 C26 C25 76.8(3)
C24 C25 C26 N1 60.7(4)
C1 N1 C27 C28 76.8(4)
C26 N1 C27 C28 -159.6(3)
N1 C27 C28 C29 57.2(4)
C30 N9 C29 C28 -71.3(4)
Cu3 N9 C29 C28 162.4(3)
C27 C28 C29 N9 171.5(3)
C29 N9 C30 C31 -120.7(4)
Cu3 N9 C30 C31 8.6(4)
C35 N10 C31 C32 0.2(5)
Cu3 N10 C31 C32 173.5(3)
C35 N10 C31 C30 -177.8(3)
Cu3 N10 C31 C30 -4.5(4)
N9 C30 C31 C32 178.7(4)
N9 C30 C31 N10 -3.3(5)
N10 C31 C32 C33 -0.5(6)
C30 C31 C32 C33 177.4(4)
C31 C32 C33 C34 0.2(6)
C32 C33 C34 C35 0.3(6)
C31 N10 C35 C34 0.3(5)
Cu3 N10 C35 C34 -173.1(3)
C31 N10 C35 C36 -179.3(3)
Cu3 N10 C35 C36 7.4(4)
C33 C34 C35 N10 -0.5(5)
C33 C34 C35 C36 179.0(4)
C37 N11 C36 C35 160.9(3)
Cu3 N11 C36 C35 28.6(3)
N10 C35 C36 N11 -24.7(4)
C34 C35 C36 N11 155.7(3)
C36 N11 C37 C38 56.5(4)
Cu3 N11 C37 C38 -176.1(2)
N11 C37 C38 C39 172.1(3)
C14 N5 C39 C38 74.1(4)
C13 N5 C39 C38 -165.3(3)
C37 C38 C39 N5 49.5(4)
C42 N13 C40 N12 -1.9(4)
Cu3 N13 C40 N12 178.6(2)
C41 N12 C40 N13 2.5(4)
Cu1 N12 C40 N13 175.9(2)
C40 N12 C41 C42 -2.1(4)
Cu1 N12 C41 C42 -175.1(3)
N12 C41 C42 N13 1.0(5)
C40 N13 C42 C41 0.4(4)
Cu3 N13 C42 C41 179.9(3)
